data_2226427
loop_
_publ_author_name
'Wang, Yao'
'Cao, Sheng-Li'
'Wan, Chong-Qing'
'Yuan, Jing-Li'

_publ_section_title
;
 1,1'-(Ethane-1,2-diyl)bis(indoline-2,3-dione)
;
_journal_coeditor_code FB2183
_journal_issue 7
_journal_name_full 'Acta Crystallographica Section E'
_journal_page_first o1569
_journal_page_last o1570
_journal_paper_doi 10.1107/S1600536810018957
_journal_volume 66
_journal_year 2010
_chemical_formula_iupac 'C18 H12 N2 O4'
_chemical_formula_moiety 'C18 H12 N2 O4'
_chemical_formula_sum 'C18 H12 N2 O4'
_chemical_formula_weight 320.30
_chemical_melting_point_gt 569
_chemical_melting_point_lt 570
_chemical_name_systematic
;
1,1'-(Ethane-1,2-diyl)bis(indoline-2,3-dione)
;
_space_group_IT_number 14
_symmetry_cell_setting monoclinic
_symmetry_space_group_name_Hall '-P 2ybc'
_symmetry_space_group_name_H-M 'P 1 21/c 1'
_atom_sites_solution_hydrogens difmap
_atom_sites_solution_primary direct
_atom_sites_solution_secondary difmap
_audit_creation_method SHELXL97
_cell_angle_alpha 90.00
_cell_angle_beta 115.7470(10)
_cell_angle_gamma 90.00
_cell_formula_units_Z 2
_cell_length_a 12.2572(3)
_cell_length_b 5.23140(10)
_cell_length_c 12.5122(3)
_cell_measurement_reflns_used 243
_cell_measurement_temperature 296(2)
_cell_measurement_theta_max 27.2
_cell_measurement_theta_min 1.80
_cell_volume 722.66(3)
_computing_cell_refinement '<i>APEX2</i>  (Bruker, 2007) and <i>SAINT</i> (Bruker, 2007)'
_computing_data_collection '<i>APEX2</i> (Bruker, 2007)'
_computing_data_reduction '<i>SAINT</i> (Bruker, 2007)'
_computing_molecular_graphics '<i>SHELXTL</i> (Sheldrick, 2008)'
_computing_publication_material
;
<i>SHELXTL</i> and <i>PLATON</i> (Spek, 2009)
;
_computing_structure_refinement '<i>SHELXL97</i> (Sheldrick, 2008)'
_computing_structure_solution '<i>SHELXS97</i> (Sheldrick, 2008)'
_diffrn_ambient_temperature 296(2)
_diffrn_measured_fraction_theta_full 0.992
_diffrn_measured_fraction_theta_max 0.992
_diffrn_measurement_device_type 'Bruker APEXII CCD area-detector'
_diffrn_measurement_method \w
_diffrn_radiation_monochromator graphite
_diffrn_radiation_source 'fine-focus sealed tube'
_diffrn_radiation_type MoK\a
_diffrn_radiation_wavelength 0.71073
_diffrn_reflns_av_R_equivalents 0.0276
_diffrn_reflns_av_sigmaI/netI 0.0131
_diffrn_reflns_limit_h_max 16
_diffrn_reflns_limit_h_min -16
_diffrn_reflns_limit_k_max 6
_diffrn_reflns_limit_k_min -6
_diffrn_reflns_limit_l_max 16
_diffrn_reflns_limit_l_min -16
_diffrn_reflns_number 13976
_diffrn_reflns_theta_full 27.90
_diffrn_reflns_theta_max 27.90
_diffrn_reflns_theta_min 1.84
_diffrn_standards_number 0
_exptl_absorpt_coefficient_mu 0.106
_exptl_absorpt_correction_T_max 0.893021
_exptl_absorpt_correction_T_min 0.723102
_exptl_absorpt_correction_type multi-scan
_exptl_absorpt_process_details '(<i>SADABS</i>; Bruker, 2007)'
_exptl_crystal_colour orange
_exptl_crystal_density_diffrn 1.472
_exptl_crystal_density_method 'not measured'
_exptl_crystal_description block
_exptl_crystal_F_000 332
_exptl_crystal_size_max 0.45
_exptl_crystal_size_mid 0.32
_exptl_crystal_size_min 0.25
_refine_diff_density_max 0.188
_refine_diff_density_min -0.156
_refine_ls_extinction_coef 0.060(5)
_refine_ls_extinction_expression Fc^*^=kFc[1+0.001xFc^2^\l^3^/sin(2\q)]^-1/4^
_refine_ls_extinction_method '<i>SHELXL97</i> (Sheldrick, 2008)'
_refine_ls_goodness_of_fit_ref 1.052
_refine_ls_hydrogen_treatment constr
_refine_ls_matrix_type full
_refine_ls_number_constraints 24
_refine_ls_number_parameters 110
_refine_ls_number_reflns 1714
_refine_ls_number_restraints 0
_refine_ls_restrained_S_all 1.052
_refine_ls_R_factor_all 0.0466
_refine_ls_R_factor_gt 0.0402
_refine_ls_shift/su_max 0.000
_refine_ls_shift/su_mean 0.000
_refine_ls_structure_factor_coef Fsqd
_refine_ls_weighting_details 'calc w=1/[\s^2^(Fo^2^)+(0.0422P)^2^+0.1818P] where P=(Fo^2^+2Fc^2^)/3'
_refine_ls_weighting_scheme calc
_refine_ls_wR_factor_gt 0.0978
_refine_ls_wR_factor_ref 0.1017
_reflns_number_gt 1496
_reflns_number_total 1714
_reflns_threshold_expression I>2\s(I)
_cod_data_source_file fb2183.cif
_cod_data_source_block I
_cod_original_sg_symbol_H-M 'P 21/c'
_cod_database_code 2226427
_cod_database_fobs_code 2226427

loop_
_symmetry_equiv_pos_as_xyz
'x, y, z'
'-x, y+1/2, -z+1/2'
'-x, -y, -z'
'x, -y-1/2, z-1/2'

loop_
_atom_site_type_symbol
_atom_site_label
_atom_site_fract_x
_atom_site_fract_y
_atom_site_fract_z
_atom_site_U_iso_or_equiv
_atom_site_adp_type
_atom_site_calc_flag
_atom_site_refinement_flags
_atom_site_occupancy
_atom_site_disorder_assembly
_atom_site_disorder_group
C C1 0.22945(10) -0.0885(2) 0.68434(10) 0.0390(3) Uani d . 1 . .
C C2 0.26127(11) -0.2721(3) 0.62433(12) 0.0474(3) Uani d . 1 . .
H H5 0.2193 -0.2905 0.5425 0.057 Uiso calc R 1 . .
C C3 0.35869(12) -0.4288(3) 0.69112(14) 0.0539(4) Uani d . 1 . .
H H4 0.3818 -0.5550 0.6527 0.065 Uiso calc R 1 . .
C C4 0.42235(12) -0.4035(3) 0.81260(14) 0.0566(4) Uani d . 1 . .
H H3 0.4875 -0.5110 0.8545 0.068 Uiso calc R 1 . .
C C5 0.38964(12) -0.2189(3) 0.87211(12) 0.0526(3) Uani d . 1 . .
H H2 0.4318 -0.2010 0.9540 0.063 Uiso calc R 1 . .
C C6 0.29262(11) -0.0609(2) 0.80716(11) 0.0429(3) Uani d . 1 . .
C C7 0.23681(12) 0.1498(3) 0.84203(12) 0.0478(3) Uani d . 1 . .
C C8 0.13013(12) 0.2405(2) 0.72484(12) 0.0488(3) Uani d . 1 . .
C C9 0.04837(11) 0.1014(3) 0.51355(11) 0.0484(3) Uani d . 1 . .
H H9A 0.0900 0.0746 0.4639 0.058 Uiso calc R 1 . .
H H9B 0.0108 0.2689 0.4955 0.058 Uiso calc R 1 . .
N N1 0.13504(9) 0.0917(2) 0.63726(9) 0.0448(3) Uani d . 1 . .
O O2 0.05930(10) 0.4097(2) 0.71384(11) 0.0696(4) Uani d . 1 . .
O O1 0.26316(11) 0.2447(2) 0.93787(9) 0.0691(4) Uani d . 1 . .

loop_
_atom_site_aniso_label
_atom_site_aniso_U_11
_atom_site_aniso_U_22
_atom_site_aniso_U_33
_atom_site_aniso_U_12
_atom_site_aniso_U_13
_atom_site_aniso_U_23
C1 0.0363(5) 0.0370(6) 0.0449(6) -0.0013(5) 0.0187(5) 0.0035(5)
C2 0.0446(6) 0.0499(8) 0.0498(7) -0.0001(5) 0.0223(5) -0.0031(6)
C3 0.0506(7) 0.0464(8) 0.0736(9) 0.0055(6) 0.0352(7) 0.0004(7)
C4 0.0436(7) 0.0509(8) 0.0731(9) 0.0099(6) 0.0232(7) 0.0159(7)
C5 0.0471(7) 0.0550(8) 0.0488(7) -0.0009(6) 0.0145(6) 0.0106(6)
C6 0.0442(6) 0.0403(6) 0.0449(6) -0.0024(5) 0.0200(5) 0.0030(5)
C7 0.0573(7) 0.0441(7) 0.0500(7) -0.0051(6) 0.0306(6) -0.0006(6)
C8 0.0546(7) 0.0393(7) 0.0623(8) 0.0022(6) 0.0344(6) 0.0042(6)
C9 0.0438(6) 0.0483(7) 0.0494(7) 0.0030(6) 0.0169(6) 0.0149(6)
N1 0.0425(5) 0.0424(6) 0.0477(6) 0.0057(4) 0.0179(5) 0.0044(5)
O2 0.0796(7) 0.0511(6) 0.0934(9) 0.0219(5) 0.0518(7) 0.0109(6)
O1 0.0868(8) 0.0726(8) 0.0564(6) -0.0037(6) 0.0390(6) -0.0127(5)

loop_
_atom_type_symbol
_atom_type_description
_atom_type_scat_dispersion_real
_atom_type_scat_dispersion_imag
_atom_type_scat_source
C C 0.0033 0.0016 'International Tables Vol C Tables 4.2.6.8 and 6.1.1.4'
H H 0.0000 0.0000 'International Tables Vol C Tables 4.2.6.8 and 6.1.1.4'
N N 0.0061 0.0033 'International Tables Vol C Tables 4.2.6.8 and 6.1.1.4'
O O 0.0106 0.0060 'International Tables Vol C Tables 4.2.6.8 and 6.1.1.4'
S S 0.1246 0.1234 'International Tables Vol C Tables 4.2.6.8 and 6.1.1.4'

loop_
_geom_angle_atom_site_label_1
_geom_angle_atom_site_label_2
_geom_angle_atom_site_label_3
_geom_angle_site_symmetry_1
_geom_angle_site_symmetry_3
_geom_angle
_geom_angle_publ_flag
C2 C1 C6 . . 121.32(11) ?
C2 C1 N1 . . 127.98(11) ?
C6 C1 N1 . . 110.70(11) ?
C1 C2 C3 . . 117.20(12) ?
C1 C2 H5 . . 121.4 ?
C3 C2 H5 . . 121.4 ?
C4 C3 C2 . . 122.18(13) ?
C4 C3 H4 . . 118.9 ?
C2 C3 H4 . . 118.9 ?
C3 C4 C5 . . 120.21(13) ?
C3 C4 H3 . . 119.9 ?
C5 C4 H3 . . 119.9 ?
C4 C5 C6 . . 118.51(13) ?
C4 C5 H2 . . 120.7 ?
C6 C5 H2 . . 120.7 ?
C5 C6 C1 . . 120.58(12) ?
C5 C6 C7 . . 132.02(12) ?
C1 C6 C7 . . 107.40(11) ?
O1 C7 C6 . . 130.57(14) ?
O1 C7 C8 . . 124.38(13) ?
C6 C7 C8 . . 105.05(10) ?
O2 C8 N1 . . 127.39(14) ?
O2 C8 C7 . . 126.91(13) ?
N1 C8 C7 . . 105.69(11) ?
N1 C9 C9 . 3_556 110.73(13) ?
N1 C9 H9A . . 109.5 ?
C9 C9 H9A 3_556 . 109.5 ?
N1 C9 H9B . . 109.5 ?
C9 C9 H9B 3_556 . 109.5 ?
H9A C9 H9B . . 108.1 ?
C8 N1 C1 . . 111.12(10) ?
C8 N1 C9 . . 124.73(11) ?
C1 N1 C9 . . 123.94(11) ?

loop_
_geom_bond_atom_site_label_1
_geom_bond_atom_site_label_2
_geom_bond_site_symmetry_2
_geom_bond_distance
_geom_bond_publ_flag
C1 C2 . 1.3757(17) ?
C1 C6 . 1.3958(17) ?
C1 N1 . 1.4081(15) ?
C2 C3 . 1.3892(19) ?
C2 H5 . 0.9300 ?
C3 C4 . 1.381(2) ?
C3 H4 . 0.9300 ?
C4 C5 . 1.381(2) ?
C4 H3 . 0.9300 ?
C5 C6 . 1.3847(18) ?
C5 H2 . 0.9300 ?
C6 C7 . 1.4605(18) ?
C7 O1 . 1.2051(16) ?
C7 C8 . 1.5554(19) ?
C8 O2 . 1.2053(16) ?
C8 N1 . 1.3665(17) ?
C9 N1 . 1.4486(16) ?
C9 C9 3_556 1.515(3) ?
C9 H9A . 0.9700 ?
C9 H9B . 0.9700 ?

loop_
_geom_hbond_atom_site_label_D
_geom_hbond_atom_site_label_H
_geom_hbond_atom_site_label_A
_geom_hbond_site_symmetry_A
_geom_hbond_distance_DH
_geom_hbond_distance_HA
_geom_hbond_distance_DA
_geom_hbond_angle_DHA
_geom_hbond_publ_flag
C9 H9A O1 4_565 0.97 2.47 3.262(2) 139 y

loop_
_geom_torsion_atom_site_label_1
_geom_torsion_atom_site_label_2
_geom_torsion_atom_site_label_3
_geom_torsion_atom_site_label_4
_geom_torsion_site_symmetry_1
_geom_torsion_site_symmetry_2
_geom_torsion_site_symmetry_3
_geom_torsion_site_symmetry_4
_geom_torsion
_geom_torsion_publ_flag
C6 C1 C2 C3 . . . . 0.09(18) ?
N1 C1 C2 C3 . . . . -179.95(12) ?
C1 C2 C3 C4 . . . . -0.3(2) ?
C2 C3 C4 C5 . . . . 0.4(2) ?
C3 C4 C5 C6 . . . . -0.3(2) ?
C4 C5 C6 C1 . . . . 0.07(19) ?
C4 C5 C6 C7 . . . . -179.40(13) ?
C2 C1 C6 C5 . . . . 0.03(18) ?
N1 C1 C6 C5 . . . . -179.94(11) ?
C2 C1 C6 C7 . . . . 179.61(11) ?
N1 C1 C6 C7 . . . . -0.36(13) ?
C5 C6 C7 O1 . . . . 1.7(2) ?
C1 C6 C7 O1 . . . . -177.84(14) ?
C5 C6 C7 C8 . . . . -179.10(13) ?
C1 C6 C7 C8 . . . . 1.38(13) ?
O1 C7 C8 O2 . . . . -1.6(2) ?
C6 C7 C8 O2 . . . . 179.12(13) ?
O1 C7 C8 N1 . . . . 177.33(13) ?
C6 C7 C8 N1 . . . . -1.95(13) ?
O2 C8 N1 C1 . . . . -179.26(13) ?
C7 C8 N1 C1 . . . . 1.81(13) ?
O2 C8 N1 C9 . . . . -4.4(2) ?
C7 C8 N1 C9 . . . . 176.68(11) ?
C2 C1 N1 C8 . . . . 179.03(12) ?
C6 C1 N1 C8 . . . . -1.01(14) ?
C2 C1 N1 C9 . . . . 4.11(19) ?
C6 C1 N1 C9 . . . . -175.93(11) ?
C9 C9 N1 C8 3_556 . . . -95.50(17) ?
C9 C9 N1 C1 3_556 . . . 78.73(17) ?
